data_7718572
loop_
_publ_author_name
'Vagiakos, Ioannis'
'Tsoureas, Nikolaos'
'Huang, Tianyin'
'Christodoulou, Stella'
'Maron, Laurent'
'Pickl, Thomas'
'Mink, J&#xe1;nos'
'Halter, Dominik P.'

_publ_section_title
;
 Monomeric M(II) (M = Fe, Co, Ni) complexes supported by bulky aryloxide
 ligands tethered to an arene functionality; synthesis, electrochemistry
 and study of the M(II)-arene interaction.
;
_journal_issue 21
_journal_name_full 'Dalton transactions (Cambridge, England : 2003)'
_journal_page_first 8683
_journal_page_last 8694
_journal_paper_doi 10.1039/d5dt00482a
_journal_volume 54
_journal_year 2025
_chemical_formula_moiety 'C44 H64 Fe O3, 0.5(C4 H8 O)'
_chemical_formula_sum 'C46 H68 Fe O3.5'
_chemical_formula_weight 732.85
_chemical_name_common 2-Fe.THF
_chemical_name_systematic 2-Fe.THF
_chemical_properties_physical Air-sensitive,Moisture-sensitive,Oxygen-sensitive
_space_group_crystal_system triclinic
_space_group_IT_number 2
_space_group_name_Hall '-P 1'
_space_group_name_H-M_alt 'P -1'
_atom_sites_solution_hydrogens geom
_audit_creation_date 2024-12-08
_audit_creation_method
;
Olex2 1.5
(compiled 2024.02.16 svn.r378c4104 for OlexSys, GUI svn.r6928)
;
_audit_update_record
;
2024-12-30 deposited with the CCDC.	2025-04-02 downloaded from the CCDC.
;
_cell_angle_alpha 108.448(3)
_cell_angle_beta 106.081(2)
_cell_angle_gamma 98.129(3)
_cell_formula_units_Z 2
_cell_length_a 11.7580(11)
_cell_length_b 13.5926(11)
_cell_length_c 14.6117(9)
_cell_measurement_reflns_used 9944
_cell_measurement_temperature 100(2)
_cell_measurement_theta_max 28.2325
_cell_measurement_theta_min 2.638
_cell_volume 2060.3(3)
_computing_cell_refinement 'SAINT V8.40B'
_computing_data_collection 'Bruker BIS V6.2.16/2021-10-23 and APEX4 2021.10-0'
_computing_data_reduction 'SAINT V8.40B'
_computing_molecular_graphics 'Olex2 1.5 (Dolomanov et al., 2009)'
_computing_publication_material 'Olex2 1.5 (Dolomanov et al., 2009)'
_computing_structure_refinement 'SHELXL 2016/6 (Sheldrick, 2015)'
_computing_structure_solution 'SHELXT (Sheldrick, 2015)'
_diffrn_ambient_temperature 100.00
_diffrn_detector_area_resol_mean 16
_diffrn_detector_type 'Bruker PHOTON III'
_diffrn_measured_fraction_theta_full 0.999
_diffrn_measured_fraction_theta_max 0.998
_diffrn_measurement_device 'three-angle diffractometer'
_diffrn_measurement_device_type 'Bruker D8 VENTURE'
_diffrn_measurement_method '\w and \f scans'
_diffrn_measurement_specimen_support 'MiTeGen micromount'
_diffrn_radiation_type MoK\a
_diffrn_radiation_wavelength 0.71073
_diffrn_reflns_av_R_equivalents 0.0319
_diffrn_reflns_av_unetI/netI 0.0261
_diffrn_reflns_Laue_measured_fraction_full 0.999
_diffrn_reflns_Laue_measured_fraction_max 0.998
_diffrn_reflns_limit_h_max 15
_diffrn_reflns_limit_h_min -15
_diffrn_reflns_limit_k_max 18
_diffrn_reflns_limit_k_min -18
_diffrn_reflns_limit_l_max 19
_diffrn_reflns_limit_l_min -16
_diffrn_reflns_number 47187
_diffrn_reflns_point_group_measured_fraction_full 0.999
_diffrn_reflns_point_group_measured_fraction_max 0.998
_diffrn_reflns_theta_full 25.242
_diffrn_reflns_theta_max 28.295
_diffrn_reflns_theta_min 2.490
_exptl_absorpt_coefficient_mu 0.405
_exptl_absorpt_correction_T_max 0.7457
_exptl_absorpt_correction_T_min 0.6978
_exptl_absorpt_correction_type multi-scan
_exptl_absorpt_process_details 'SADABS 2016/2 (Bruker, 2016)'
_exptl_crystal_colour yellow
_exptl_crystal_colour_primary yellow
_exptl_crystal_density_diffrn 1.181
_exptl_crystal_description plate
_exptl_crystal_F_000 796
_exptl_crystal_recrystallization_method 'Re-crystallisation from solvent: THF/n-hexane'
_exptl_crystal_size_max 0.378
_exptl_crystal_size_mid 0.122
_exptl_crystal_size_min 0.05
_refine_diff_density_max 0.569
_refine_diff_density_min -0.340
_refine_diff_density_rms 0.049
_refine_ls_extinction_method none
_refine_ls_goodness_of_fit_ref 1.029
_refine_ls_hydrogen_treatment constr
_refine_ls_matrix_type full
_refine_ls_number_parameters 494
_refine_ls_number_reflns 10220
_refine_ls_number_restraints 72
_refine_ls_restrained_S_all 1.041
_refine_ls_R_factor_all 0.0385
_refine_ls_R_factor_gt 0.0333
_refine_ls_shift/su_max 0.001
_refine_ls_shift/su_mean 0.000
_refine_ls_structure_factor_coef Fsqd
_refine_ls_weighting_details 'w=1/[\s^2^(Fo^2^)+(0.0425P)^2^+1.0075P] where P=(Fo^2^+2Fc^2^)/3'
_refine_ls_weighting_scheme calc
_refine_ls_wR_factor_gt 0.0863
_refine_ls_wR_factor_ref 0.0897
_reflns_Friedel_coverage 0.000
_reflns_number_gt 9114
_reflns_number_total 10220
_reflns_threshold_expression 'I > 2\s(I)'
_cod_data_source_file d5dt00482a2.cif
_cod_data_source_block 2FeTHF
_cod_depositor_comments 'Adding full bibliography for 7718569--7718574.cif.'
_cod_original_formula_sum 'C46 H68 Fe O3.50'
_cod_database_code 7718572
_shelx_shelxl_version_number 2016/6
_audit_contact_letter 'Date of submission: [Month] [Year].'
_shelx_space_group_comment
;
The symmetry employed for this shelxl refinement is uniquely defined
by the following loop, which should always be used as a source of
symmetry information in preference to the above space-group names.
They are only intended as comments.
;
_diffrn_measurement_ambient_temperature_device_make 'Oxford Cryostream'
_olex2_refinement_description
;
1. Fixed Uiso
 At 1.2 times of:
  All C(H) groups, All C(H,H) groups
 At 1.5 times of:
  All C(H,H,H) groups
2. Restrained distances
 C1_1-C2_1 \\sim C2_1-C3_1 \\sim C3_1-C4_1
 with sigma of 0.02
 O1_1-C1_1 \\sim O1_1-C4_1
 with sigma of 0.02
 O1_1-C2_1 \\sim O1_1-C3_1
 with sigma of 0.04
 C2_1-C4_1 \\sim C1_1-C3_1
 with sigma of 0.04
3. Uiso/Uaniso restraints and constraints
O1_1 \\sim C1_1 \\sim C2_1 \\sim C3_1 \\sim C4_1: within 2A with sigma of 0.02
and sigma for terminal atoms of 0.04 within 2A
All non-hydrogen atoms have similar U: within 1A with sigma of 0.04 and sigma
for terminal atoms of 0.08 within 1A
Uanis(C2_1) \\sim Ueq: with sigma of 0.004 and sigma for terminal atoms of 0.008
4. Rigid body (RIGU) restrains
 O1_1, C1_1, C2_1, C3_1, C4_1
 with sigma for 1-2 distances of 0.001 and sigma for 1-3 distances of 0.001
5. Others
 Fixed Sof: O1(0.5) C1(0.5) H1A(0.5) H1B(0.5) C2(0.5) H2A(0.5) H2B(0.5)
 C3(0.5) H3A(0.5) H3B(0.5) C4(0.5) H4A(0.5) H4B(0.5)
6.a Secondary CH2 refined with riding coordinates:
 C1(H1A,H1B), C2(H2A,H2B), C3(H3A,H3B), C4(H4A,H4B), C1(H1A,H1B), C2(H2A,H2B),
 C3(H3A,H3B), C4(H4A,H4B)
6.b Aromatic/amide H refined with riding coordinates:
 C7(H7), C9(H9), C23(H23), C24(H24), C26(H26), C27(H27), C34(H34), C36(H36)
6.c Idealised Me refined as rotating group:
 C12(H12A,H12B,H12C), C13(H13A,H13B,H13C), C14(H14A,H14B,H14C), C16(H16A,H16B,
 H16C), C17(H17A,H17B,H17C), C18(H18A,H18B,H18C), C20(H20A,H20B,H20C), C21(H21A,
 H21B,H21C), C29(H29A,H29B,H29C), C30(H30A,H30B,H30C), C38(H38A,H38B,H38C),
 C39(H39A,H39B,H39C), C40(H40A,H40B,H40C), C42(H42A,H42B,H42C), C43(H43A,H43B,
 H43C), C44(H44A,H44B,H44C)
;
_olex2_submission_special_instructions 'No special instructions were received'

loop_
_space_group_symop_operation_xyz
'x, y, z'
'-x, -y, -z'

loop_
_atom_site_label
_atom_site_type_symbol
_atom_site_fract_x
_atom_site_fract_y
_atom_site_fract_z
_atom_site_U_iso_or_equiv
_atom_site_adp_type
_atom_site_occupancy
_atom_site_site_symmetry_order
_atom_site_calc_flag
_atom_site_refinement_flags_posn
_atom_site_refinement_flags_adp
_atom_site_refinement_flags_occupancy
_atom_site_disorder_assembly
_atom_site_disorder_group
Fe1 Fe 0.58190(2) 0.45051(2) 0.26437(2) 0.01470(5) Uani 1 1 d . . . . .
O1 O 0.66683(8) 0.38796(8) 0.15533(7) 0.02109(19) Uani 1 1 d . . . . .
O2 O 0.48157(8) 0.51363(7) 0.18776(6) 0.01589(17) Uani 1 1 d . . . . .
O3 O 0.55766(8) 0.34754(7) 0.32382(7) 0.01633(17) Uani 1 1 d . . . . .
C1 C 0.77920(12) 0.35266(11) 0.17385(10) 0.0218(3) Uani 1 1 d . . . . .
H1A H 0.789025 0.321819 0.227695 0.026 Uiso 1 1 calc R U . . .
H1B H 0.851124 0.413058 0.195545 0.026 Uiso 1 1 calc R U . . .
C2 C 0.76489(13) 0.26854(11) 0.07194(10) 0.0228(3) Uani 1 1 d . . . . .
H2A H 0.716625 0.197870 0.062242 0.027 Uiso 1 1 calc R U . . .
H2B H 0.845309 0.261693 0.065515 0.027 Uiso 1 1 calc R U . . .
C3 C 0.69665(15) 0.31357(14) -0.00375(11) 0.0307(3) Uani 1 1 d . . . . .
H3A H 0.753586 0.368579 -0.011883 0.037 Uiso 1 1 calc R U . . .
H3B H 0.651284 0.256108 -0.071806 0.037 Uiso 1 1 calc R U . . .
C4 C 0.60956(13) 0.36253(11) 0.04557(10) 0.0227(3) Uani 1 1 d . . . . .
H4A H 0.598688 0.428137 0.032080 0.027 Uiso 1 1 calc R U . . .
H4B H 0.528636 0.310977 0.018435 0.027 Uiso 1 1 calc R U . . .
C5 C 0.41040(11) 0.58043(10) 0.20887(9) 0.0145(2) Uani 1 1 d . . . . .
C6 C 0.28149(11) 0.54191(9) 0.17283(9) 0.0147(2) Uani 1 1 d . . . . .
C7 C 0.21194(11) 0.61528(10) 0.19724(9) 0.0159(2) Uani 1 1 d . . . . .
H7 H 0.125530 0.589451 0.173415 0.019 Uiso 1 1 calc R U . . .
C8 C 0.26270(11) 0.72392(10) 0.25451(9) 0.0158(2) Uani 1 1 d . . . . .
C9 C 0.38956(11) 0.76004(10) 0.28712(9) 0.0158(2) Uani 1 1 d . . . . .
H9 H 0.426296 0.834262 0.325238 0.019 Uiso 1 1 calc R U . . .
C10 C 0.46447(10) 0.69160(10) 0.26601(9) 0.0147(2) Uani 1 1 d . . . . .
C11 C 0.21902(11) 0.42240(10) 0.10969(9) 0.0172(2) Uani 1 1 d . . . . .
C12 C 0.25464(13) 0.38380(11) 0.01281(10) 0.0231(3) Uani 1 1 d . . . . .
H12A H 0.216431 0.307092 -0.025245 0.035 Uiso 1 1 calc R U . . .
H12B H 0.343734 0.396212 0.032895 0.035 Uiso 1 1 calc R U . . .
H12C H 0.226394 0.423554 -0.030834 0.035 Uiso 1 1 calc R U . . .
C13 C 0.25383(12) 0.35498(10) 0.17517(11) 0.0213(3) Uani 1 1 d . . . . .
H13A H 0.221827 0.278691 0.131766 0.032 Uiso 1 1 calc R U . . .
H13B H 0.218770 0.371934 0.230099 0.032 Uiso 1 1 calc R U . . .
H13C H 0.343068 0.371377 0.205347 0.032 Uiso 1 1 calc R U . . .
C14 C 0.07897(12) 0.39952(11) 0.07281(11) 0.0241(3) Uani 1 1 d . . . . .
H14A H 0.043449 0.322681 0.033213 0.036 Uiso 1 1 calc R U . . .
H14B H 0.052002 0.439769 0.029347 0.036 Uiso 1 1 calc R U . . .
H14C H 0.052034 0.421510 0.132311 0.036 Uiso 1 1 calc R U . . .
C15 C 0.18457(11) 0.80359(10) 0.27806(10) 0.0191(2) Uani 1 1 d . . . . .
C16 C 0.05412(12) 0.74768(11) 0.26212(12) 0.0262(3) Uani 1 1 d . . . . .
H16A H 0.009287 0.801635 0.282152 0.039 Uiso 1 1 calc R U . . .
H16B H 0.056950 0.704060 0.304406 0.039 Uiso 1 1 calc R U . . .
H16C H 0.012646 0.701561 0.189607 0.039 Uiso 1 1 calc R U . . .
C17 C 0.17817(16) 0.86472(13) 0.20557(15) 0.0355(4) Uani 1 1 d . . . . .
H17A H 0.130718 0.917691 0.220842 0.053 Uiso 1 1 calc R U . . .
H17B H 0.138605 0.814239 0.134315 0.053 Uiso 1 1 calc R U . . .
H17C H 0.261083 0.901314 0.215180 0.053 Uiso 1 1 calc R U . . .
C18 C 0.24110(15) 0.88279(14) 0.38939(13) 0.0399(4) Uani 1 1 d . . . . .
H18A H 0.188682 0.931497 0.403545 0.060 Uiso 1 1 calc R U . . .
H18B H 0.322290 0.924248 0.400368 0.060 Uiso 1 1 calc R U . . .
H18C H 0.248577 0.843386 0.435628 0.060 Uiso 1 1 calc R U . . .
C19 C 0.60452(11) 0.73517(10) 0.30323(9) 0.0156(2) Uani 1 1 d . . . . .
C20 C 0.64455(12) 0.72416(11) 0.20938(10) 0.0202(2) Uani 1 1 d . . . . .
H20A H 0.733545 0.750929 0.232357 0.030 Uiso 1 1 calc R U . . .
H20B H 0.604963 0.765943 0.172430 0.030 Uiso 1 1 calc R U . . .
H20C H 0.620622 0.648597 0.163641 0.030 Uiso 1 1 calc R U . . .
C21 C 0.64815(11) 0.85432(10) 0.37467(10) 0.0204(2) Uani 1 1 d . . . . .
H21A H 0.737644 0.876805 0.398762 0.031 Uiso 1 1 calc R U . . .
H21B H 0.620616 0.864342 0.433715 0.031 Uiso 1 1 calc R U . . .
H21C H 0.613926 0.897595 0.336982 0.031 Uiso 1 1 calc R U . . .
C22 C 0.66377(10) 0.67273(9) 0.36575(9) 0.0144(2) Uani 1 1 d . . . . .
C23 C 0.75115(10) 0.61767(9) 0.34443(9) 0.0149(2) Uani 1 1 d . . . . .
H23 H 0.786457 0.627048 0.295667 0.018 Uiso 1 1 calc R U . . .
C24 C 0.78691(10) 0.54872(9) 0.39466(9) 0.0145(2) Uani 1 1 d . . . . .
H24 H 0.846349 0.512028 0.379242 0.017 Uiso 1 1 calc R U . . .
C25 C 0.73702(10) 0.53276(9) 0.46695(9) 0.0137(2) Uani 1 1 d . . . . .
C26 C 0.66158(11) 0.59830(10) 0.49681(9) 0.0153(2) Uani 1 1 d . . . . .
H26 H 0.634370 0.596080 0.551748 0.018 Uiso 1 1 calc R U . . .
C27 C 0.62612(11) 0.66646(10) 0.44708(9) 0.0154(2) Uani 1 1 d . . . . .
H27 H 0.574903 0.710042 0.468836 0.019 Uiso 1 1 calc R U . . .
C28 C 0.76485(10) 0.44577(9) 0.50892(9) 0.0140(2) Uani 1 1 d . . . . .
C29 C 0.67213(11) 0.41628(10) 0.55832(10) 0.0178(2) Uani 1 1 d . . . . .
H29A H 0.689708 0.357685 0.580860 0.027 Uiso 1 1 calc R U . . .
H29B H 0.589242 0.393506 0.507954 0.027 Uiso 1 1 calc R U . . .
H29C H 0.678364 0.478860 0.617617 0.027 Uiso 1 1 calc R U . . .
C30 C 0.89222(11) 0.49154(10) 0.59276(9) 0.0169(2) Uani 1 1 d . . . . .
H30A H 0.912596 0.437995 0.622081 0.025 Uiso 1 1 calc R U . . .
H30B H 0.891993 0.556187 0.646941 0.025 Uiso 1 1 calc R U . . .
H30C H 0.953169 0.509582 0.562662 0.025 Uiso 1 1 calc R U . . .
C31 C 0.75529(11) 0.34136(9) 0.42230(9) 0.0145(2) Uani 1 1 d . . . . .
C32 C 0.64230(11) 0.29159(10) 0.33966(9) 0.0153(2) Uani 1 1 d . . . . .
C33 C 0.61847(11) 0.18263(10) 0.27662(9) 0.0171(2) Uani 1 1 d . . . . .
C34 C 0.71542(11) 0.13325(10) 0.28666(10) 0.0186(2) Uani 1 1 d . . . . .
H34 H 0.700775 0.060857 0.242566 0.022 Uiso 1 1 calc R U . . .
C35 C 0.83223(11) 0.18488(10) 0.35800(10) 0.0175(2) Uani 1 1 d . . . . .
C36 C 0.84841(11) 0.28825(10) 0.42761(9) 0.0162(2) Uani 1 1 d . . . . .
H36 H 0.925604 0.323405 0.480326 0.019 Uiso 1 1 calc R U . . .
C37 C 0.48901(11) 0.11937(10) 0.20147(10) 0.0192(2) Uani 1 1 d . . . . .
C38 C 0.39719(12) 0.13284(11) 0.25915(11) 0.0241(3) Uani 1 1 d . . . . .
H38A H 0.314832 0.092090 0.211453 0.036 Uiso 1 1 calc R U . . .
H38B H 0.398569 0.208837 0.287770 0.036 Uiso 1 1 calc R U . . .
H38C H 0.419754 0.106162 0.314917 0.036 Uiso 1 1 calc R U . . .
C39 C 0.45217(12) 0.15754(11) 0.11162(10) 0.0230(3) Uani 1 1 d . . . . .
H39A H 0.369981 0.115466 0.064565 0.034 Uiso 1 1 calc R U . . .
H39B H 0.510487 0.148024 0.074874 0.034 Uiso 1 1 calc R U . . .
H39C H 0.452527 0.233484 0.138114 0.034 Uiso 1 1 calc R U . . .
C40 C 0.47979(13) -0.00113(11) 0.15488(11) 0.0267(3) Uani 1 1 d . . . . .
H40A H 0.395391 -0.039024 0.110157 0.040 Uiso 1 1 calc R U . . .
H40B H 0.503776 -0.028358 0.210120 0.040 Uiso 1 1 calc R U . . .
H40C H 0.534336 -0.012851 0.114668 0.040 Uiso 1 1 calc R U . . .
C41 C 0.93984(12) 0.13227(10) 0.36270(11) 0.0214(3) Uani 1 1 d . . . . .
C42 C 1.03768(14) 0.19656(12) 0.33862(14) 0.0316(3) Uani 1 1 d . . . . .
H42A H 1.106017 0.162608 0.340315 0.047 Uiso 1 1 calc R U . . .
H42B H 1.067229 0.269861 0.389920 0.047 Uiso 1 1 calc R U . . .
H42C H 1.002390 0.198359 0.270212 0.047 Uiso 1 1 calc R U . . .
C43 C 0.90065(14) 0.01644(12) 0.28618(14) 0.0346(4) Uani 1 1 d . . . . .
H43A H 0.971789 -0.014093 0.291752 0.052 Uiso 1 1 calc R U . . .
H43B H 0.866347 0.014807 0.216315 0.052 Uiso 1 1 calc R U . . .
H43C H 0.838684 -0.025654 0.301423 0.052 Uiso 1 1 calc R U . . .
C44 C 0.99575(15) 0.13090(14) 0.47029(13) 0.0337(3) Uani 1 1 d . . . . .
H44A H 1.063702 0.096453 0.472080 0.051 Uiso 1 1 calc R U . . .
H44B H 0.933286 0.090815 0.486677 0.051 Uiso 1 1 calc R U . . .
H44C H 1.025967 0.204569 0.520845 0.051 Uiso 1 1 calc R U . . .
O1_1 O 1.0131(3) -0.1241(2) -0.0368(3) 0.0578(8) Uani 0.5 1 d D U P A -1
C1_1 C 0.9345(8) -0.0657(7) 0.0036(8) 0.071(2) Uani 0.5 1 d D U P A -1
H1A_1 H 0.923883 -0.083019 0.062095 0.085 Uiso 0.5 1 calc R U P A -1
H1B_1 H 0.853051 -0.085627 -0.050008 0.085 Uiso 0.5 1 calc R U P A -1
C2_1 C 0.9902(6) 0.0505(4) 0.0381(5) 0.0751(13) Uani 0.5 1 d D U P A -1
H2A_1 H 1.040776 0.080732 0.111843 0.090 Uiso 0.5 1 calc R U P A -1
H2B_1 H 0.926739 0.090191 0.026248 0.090 Uiso 0.5 1 calc R U P A -1
C3_1 C 1.0678(10) 0.0548(7) -0.0276(8) 0.0676(18) Uani 0.5 1 d D U P A -1
H3A_1 H 1.019169 0.048786 -0.097152 0.081 Uiso 0.5 1 calc R U P A -1
H3B_1 H 1.136080 0.120163 0.004867 0.081 Uiso 0.5 1 calc R U P A -1
C4_1 C 1.1107(4) -0.0431(3) -0.0285(3) 0.0456(8) Uani 0.5 1 d D U P A -1
H4A_1 H 1.139466 -0.068973 -0.087344 0.055 Uiso 0.5 1 calc R U P A -1
H4B_1 H 1.179978 -0.026264 0.035472 0.055 Uiso 0.5 1 calc R U P A -1

loop_
_atom_site_aniso_label
_atom_site_aniso_U_11
_atom_site_aniso_U_22
_atom_site_aniso_U_33
_atom_site_aniso_U_23
_atom_site_aniso_U_13
_atom_site_aniso_U_12
Fe1 0.01429(9) 0.01550(9) 0.01609(9) 0.00668(7) 0.00557(7) 0.00652(6)
O1 0.0204(4) 0.0285(5) 0.0163(4) 0.0070(4) 0.0076(4) 0.0128(4)
O2 0.0151(4) 0.0168(4) 0.0170(4) 0.0062(3) 0.0056(3) 0.0078(3)
O3 0.0144(4) 0.0160(4) 0.0186(4) 0.0071(3) 0.0039(3) 0.0056(3)
C1 0.0170(6) 0.0282(7) 0.0211(6) 0.0071(5) 0.0082(5) 0.0100(5)
C2 0.0243(6) 0.0235(7) 0.0233(6) 0.0074(5) 0.0116(5) 0.0104(5)
C3 0.0405(8) 0.0414(9) 0.0219(7) 0.0153(6) 0.0181(6) 0.0228(7)
C4 0.0266(6) 0.0286(7) 0.0169(6) 0.0108(5) 0.0082(5) 0.0126(5)
C5 0.0152(5) 0.0168(6) 0.0141(5) 0.0074(4) 0.0053(4) 0.0071(4)
C6 0.0147(5) 0.0152(5) 0.0142(5) 0.0056(4) 0.0045(4) 0.0046(4)
C7 0.0144(5) 0.0190(6) 0.0159(5) 0.0074(5) 0.0054(4) 0.0062(4)
C8 0.0174(5) 0.0181(6) 0.0154(5) 0.0081(5) 0.0069(4) 0.0083(4)
C9 0.0177(5) 0.0146(5) 0.0157(5) 0.0062(4) 0.0054(4) 0.0053(4)
C10 0.0139(5) 0.0170(6) 0.0146(5) 0.0079(4) 0.0044(4) 0.0049(4)
C11 0.0148(5) 0.0159(6) 0.0183(6) 0.0040(5) 0.0042(4) 0.0041(4)
C12 0.0238(6) 0.0222(6) 0.0179(6) 0.0017(5) 0.0062(5) 0.0047(5)
C13 0.0206(6) 0.0162(6) 0.0260(6) 0.0077(5) 0.0067(5) 0.0042(5)
C14 0.0159(6) 0.0189(6) 0.0291(7) 0.0030(5) 0.0028(5) 0.0025(5)
C15 0.0172(6) 0.0177(6) 0.0236(6) 0.0065(5) 0.0086(5) 0.0077(5)
C16 0.0203(6) 0.0235(7) 0.0401(8) 0.0117(6) 0.0160(6) 0.0104(5)
C17 0.0398(8) 0.0351(8) 0.0586(10) 0.0323(8) 0.0317(8) 0.0265(7)
C18 0.0278(8) 0.0394(9) 0.0348(8) -0.0094(7) 0.0082(6) 0.0142(7)
C19 0.0142(5) 0.0155(5) 0.0187(5) 0.0085(5) 0.0051(4) 0.0044(4)
C20 0.0182(6) 0.0249(6) 0.0228(6) 0.0144(5) 0.0081(5) 0.0065(5)
C21 0.0165(6) 0.0162(6) 0.0257(6) 0.0087(5) 0.0029(5) 0.0029(5)
C22 0.0126(5) 0.0124(5) 0.0159(5) 0.0046(4) 0.0030(4) 0.0018(4)
C23 0.0125(5) 0.0158(5) 0.0161(5) 0.0059(4) 0.0052(4) 0.0020(4)
C24 0.0118(5) 0.0147(5) 0.0157(5) 0.0041(4) 0.0043(4) 0.0039(4)
C25 0.0114(5) 0.0136(5) 0.0134(5) 0.0040(4) 0.0020(4) 0.0026(4)
C26 0.0149(5) 0.0168(6) 0.0148(5) 0.0057(4) 0.0061(4) 0.0047(4)
C27 0.0137(5) 0.0152(5) 0.0172(5) 0.0048(4) 0.0054(4) 0.0056(4)
C28 0.0132(5) 0.0150(5) 0.0143(5) 0.0057(4) 0.0045(4) 0.0051(4)
C29 0.0185(6) 0.0201(6) 0.0195(6) 0.0104(5) 0.0092(5) 0.0067(5)
C30 0.0159(5) 0.0175(6) 0.0159(5) 0.0056(5) 0.0030(4) 0.0057(4)
C31 0.0155(5) 0.0133(5) 0.0159(5) 0.0063(4) 0.0060(4) 0.0043(4)
C32 0.0147(5) 0.0165(6) 0.0172(5) 0.0083(5) 0.0063(4) 0.0052(4)
C33 0.0168(5) 0.0168(6) 0.0172(6) 0.0064(5) 0.0051(5) 0.0037(4)
C34 0.0205(6) 0.0136(5) 0.0208(6) 0.0048(5) 0.0074(5) 0.0046(5)
C35 0.0177(6) 0.0154(6) 0.0217(6) 0.0075(5) 0.0085(5) 0.0065(4)
C36 0.0145(5) 0.0162(6) 0.0176(5) 0.0067(5) 0.0047(4) 0.0042(4)
C37 0.0182(6) 0.0155(6) 0.0194(6) 0.0042(5) 0.0036(5) 0.0024(5)
C38 0.0204(6) 0.0228(7) 0.0269(7) 0.0085(5) 0.0079(5) 0.0006(5)
C39 0.0209(6) 0.0235(6) 0.0200(6) 0.0067(5) 0.0032(5) 0.0029(5)
C40 0.0239(7) 0.0170(6) 0.0287(7) 0.0029(5) 0.0013(5) 0.0018(5)
C41 0.0176(6) 0.0159(6) 0.0304(7) 0.0058(5) 0.0097(5) 0.0073(5)
C42 0.0234(7) 0.0261(7) 0.0487(9) 0.0121(7) 0.0191(7) 0.0071(6)
C43 0.0240(7) 0.0189(7) 0.0537(10) 0.0011(7) 0.0154(7) 0.0085(5)
C44 0.0324(8) 0.0369(8) 0.0392(8) 0.0180(7) 0.0117(7) 0.0236(7)
O1_1 0.0482(15) 0.0335(13) 0.083(2) 0.0147(14) 0.0195(15) 0.0056(11)
C1_1 0.048(3) 0.059(2) 0.098(6) 0.020(3) 0.025(3) 0.012(2)
C2_1 0.106(3) 0.0565(19) 0.089(3) 0.0335(19) 0.058(2) 0.0338(19)
C3_1 0.101(5) 0.050(3) 0.074(4) 0.030(3) 0.050(3) 0.031(3)
C4_1 0.0402(17) 0.0384(17) 0.049(2) 0.0205(16) 0.0019(15) 0.0009(13)

loop_
_atom_type_symbol
_atom_type_description
_atom_type_scat_dispersion_real
_atom_type_scat_dispersion_imag
_atom_type_scat_source
C C 0.0033 0.0016 'International Tables Vol C Tables 4.2.6.8 and 6.1.1.4'
H H 0.0000 0.0000 'International Tables Vol C Tables 4.2.6.8 and 6.1.1.4'
O O 0.0106 0.0060 'International Tables Vol C Tables 4.2.6.8 and 6.1.1.4'
Fe Fe 0.3463 0.8444 'International Tables Vol C Tables 4.2.6.8 and 6.1.1.4'

loop_
_geom_angle_atom_site_label_1
_geom_angle_atom_site_label_2
_geom_angle_atom_site_label_3
_geom_angle
_geom_angle_site_symmetry_1
_geom_angle_site_symmetry_3
_geom_angle_publ_flag
O1 Fe1 C23 88.65(4) . . ?
O1 Fe1 C24 89.32(4) . . ?
O2 Fe1 O1 96.69(4) . . ?
O2 Fe1 O3 136.16(4) . . ?
O2 Fe1 C23 91.02(4) . . ?
O2 Fe1 C24 123.44(4) . . ?
O3 Fe1 O1 106.64(4) . . ?
O3 Fe1 C23 125.36(4) . . ?
O3 Fe1 C24 93.95(4) . . ?
C24 Fe1 C23 32.74(4) . . ?
C1 O1 Fe1 127.04(7) . . ?
C1 O1 C4 109.71(9) . . ?
C4 O1 Fe1 122.88(7) . . ?
C5 O2 Fe1 133.96(8) . . ?
C32 O3 Fe1 118.98(7) . . ?
O1 C1 H1A 110.8 . . ?
O1 C1 H1B 110.8 . . ?
O1 C1 C2 104.64(10) . . ?
H1A C1 H1B 108.9 . . ?
C2 C1 H1A 110.8 . . ?
C2 C1 H1B 110.8 . . ?
C1 C2 H2A 111.4 . . ?
C1 C2 H2B 111.4 . . ?
C1 C2 C3 101.87(11) . . ?
H2A C2 H2B 109.3 . . ?
C3 C2 H2A 111.4 . . ?
C3 C2 H2B 111.4 . . ?
C2 C3 H3A 111.1 . . ?
C2 C3 H3B 111.1 . . ?
H3A C3 H3B 109.0 . . ?
C4 C3 C2 103.39(11) . . ?
C4 C3 H3A 111.1 . . ?
C4 C3 H3B 111.1 . . ?
O1 C4 C3 105.35(10) . . ?
O1 C4 H4A 110.7 . . ?
O1 C4 H4B 110.7 . . ?
C3 C4 H4A 110.7 . . ?
C3 C4 H4B 110.7 . . ?
H4A C4 H4B 108.8 . . ?
O2 C5 C6 120.79(11) . . ?
O2 C5 C10 119.75(10) . . ?
C6 C5 C10 119.45(10) . . ?
C5 C6 C11 121.18(10) . . ?
C7 C6 C5 118.26(11) . . ?
C7 C6 C11 120.55(10) . . ?
C6 C7 H7 118.3 . . ?
C8 C7 C6 123.39(11) . . ?
C8 C7 H7 118.3 . . ?
C7 C8 C9 117.16(11) . . ?
C7 C8 C15 122.58(11) . . ?
C9 C8 C15 120.21(11) . . ?
C8 C9 H9 118.7 . . ?
C10 C9 C8 122.57(11) . . ?
C10 C9 H9 118.7 . . ?
C5 C10 C19 120.02(10) . . ?
C9 C10 C5 119.16(11) . . ?
C9 C10 C19 120.82(11) . . ?
C6 C11 C12 110.50(10) . . ?
C13 C11 C6 110.47(10) . . ?
C13 C11 C12 110.23(10) . . ?
C14 C11 C6 112.48(10) . . ?
C14 C11 C12 106.68(10) . . ?
C14 C11 C13 106.35(11) . . ?
C11 C12 H12A 109.5 . . ?
C11 C12 H12B 109.5 . . ?
C11 C12 H12C 109.5 . . ?
H12A C12 H12B 109.5 . . ?
H12A C12 H12C 109.5 . . ?
H12B C12 H12C 109.5 . . ?
C11 C13 H13A 109.5 . . ?
C11 C13 H13B 109.5 . . ?
C11 C13 H13C 109.5 . . ?
H13A C13 H13B 109.5 . . ?
H13A C13 H13C 109.5 . . ?
H13B C13 H13C 109.5 . . ?
C11 C14 H14A 109.5 . . ?
C11 C14 H14B 109.5 . . ?
C11 C14 H14C 109.5 . . ?
H14A C14 H14B 109.5 . . ?
H14A C14 H14C 109.5 . . ?
H14B C14 H14C 109.5 . . ?
C16 C15 C8 112.29(11) . . ?
C16 C15 C17 108.52(12) . . ?
C17 C15 C8 108.18(10) . . ?
C18 C15 C8 110.69(11) . . ?
C18 C15 C16 107.58(12) . . ?
C18 C15 C17 109.53(13) . . ?
C15 C16 H16A 109.5 . . ?
C15 C16 H16B 109.5 . . ?
C15 C16 H16C 109.5 . . ?
H16A C16 H16B 109.5 . . ?
H16A C16 H16C 109.5 . . ?
H16B C16 H16C 109.5 . . ?
C15 C17 H17A 109.5 . . ?
C15 C17 H17B 109.5 . . ?
C15 C17 H17C 109.5 . . ?
H17A C17 H17B 109.5 . . ?
H17A C17 H17C 109.5 . . ?
H17B C17 H17C 109.5 . . ?
C15 C18 H18A 109.5 . . ?
C15 C18 H18B 109.5 . . ?
C15 C18 H18C 109.5 . . ?
H18A C18 H18B 109.5 . . ?
H18A C18 H18C 109.5 . . ?
H18B C18 H18C 109.5 . . ?
C20 C19 C10 108.99(10) . . ?
C20 C19 C21 107.62(10) . . ?
C21 C19 C10 112.85(10) . . ?
C22 C19 C10 108.08(9) . . ?
C22 C19 C20 112.59(10) . . ?
C22 C19 C21 106.76(10) . . ?
C19 C20 H20A 109.5 . . ?
C19 C20 H20B 109.5 . . ?
C19 C20 H20C 109.5 . . ?
H20A C20 H20B 109.5 . . ?
H20A C20 H20C 109.5 . . ?
H20B C20 H20C 109.5 . . ?
C19 C21 H21A 109.5 . . ?
C19 C21 H21B 109.5 . . ?
C19 C21 H21C 109.5 . . ?
H21A C21 H21B 109.5 . . ?
H21A C21 H21C 109.5 . . ?
H21B C21 H21C 109.5 . . ?
C23 C22 C19 123.90(10) . . ?
C23 C22 C27 117.31(11) . . ?
C27 C22 C19 118.75(10) . . ?
Fe1 C23 H23 110.6 . . ?
C22 C23 Fe1 86.72(7) . . ?
C22 C23 H23 119.8 . . ?
C22 C23 C24 120.39(11) . . ?
C24 C23 Fe1 72.96(7) . . ?
C24 C23 H23 119.8 . . ?
Fe1 C24 H24 110.0 . . ?
C23 C24 Fe1 74.30(7) . . ?
C23 C24 H24 119.2 . . ?
C25 C24 Fe1 86.38(7) . . ?
C25 C24 C23 121.52(11) . . ?
C25 C24 H24 119.2 . . ?
C24 C25 C26 117.23(11) . . ?
C24 C25 C28 119.85(10) . . ?
C26 C25 C28 122.92(10) . . ?
C25 C26 H26 119.6 . . ?
C27 C26 C25 120.79(11) . . ?
C27 C26 H26 119.6 . . ?
C22 C27 H27 119.1 . . ?
C26 C27 C22 121.82(11) . . ?
C26 C27 H27 119.1 . . ?
C25 C28 C29 111.54(9) . . ?
C25 C28 C30 107.30(9) . . ?
C25 C28 C31 111.11(9) . . ?
C29 C28 C30 108.04(10) . . ?
C29 C28 C31 105.77(10) . . ?
C31 C28 C30 113.10(9) . . ?
C28 C29 H29A 109.5 . . ?
C28 C29 H29B 109.5 . . ?
C28 C29 H29C 109.5 . . ?
H29A C29 H29B 109.5 . . ?
H29A C29 H29C 109.5 . . ?
H29B C29 H29C 109.5 . . ?
C28 C30 H30A 109.5 . . ?
C28 C30 H30B 109.5 . . ?
C28 C30 H30C 109.5 . . ?
H30A C30 H30B 109.5 . . ?
H30A C30 H30C 109.5 . . ?
H30B C30 H30C 109.5 . . ?
C32 C31 C28 118.50(10) . . ?
C36 C31 C28 122.26(10) . . ?
C36 C31 C32 118.87(11) . . ?
O3 C32 C31 119.96(11) . . ?
O3 C32 C33 120.63(11) . . ?
C33 C32 C31 119.39(11) . . ?
C32 C33 C37 120.99(11) . . ?
C34 C33 C32 117.96(11) . . ?
C34 C33 C37 121.02(11) . . ?
C33 C34 H34 118.4 . . ?
C35 C34 C33 123.29(11) . . ?
C35 C34 H34 118.4 . . ?
C34 C35 C36 117.02(11) . . ?
C34 C35 C41 122.57(11) . . ?
C36 C35 C41 120.40(11) . . ?
C31 C36 C35 122.26(11) . . ?
C31 C36 H36 118.9 . . ?
C35 C36 H36 118.9 . . ?
C33 C37 C38 109.43(10) . . ?
C39 C37 C33 111.11(10) . . ?
C39 C37 C38 109.94(11) . . ?
C39 C37 C40 107.03(11) . . ?
C40 C37 C33 111.87(11) . . ?
C40 C37 C38 107.35(11) . . ?
C37 C38 H38A 109.5 . . ?
C37 C38 H38B 109.5 . . ?
C37 C38 H38C 109.5 . . ?
H38A C38 H38B 109.5 . . ?
H38A C38 H38C 109.5 . . ?
H38B C38 H38C 109.5 . . ?
C37 C39 H39A 109.5 . . ?
C37 C39 H39B 109.5 . . ?
C37 C39 H39C 109.5 . . ?
H39A C39 H39B 109.5 . . ?
H39A C39 H39C 109.5 . . ?
H39B C39 H39C 109.5 . . ?
C37 C40 H40A 109.5 . . ?
C37 C40 H40B 109.5 . . ?
C37 C40 H40C 109.5 . . ?
H40A C40 H40B 109.5 . . ?
H40A C40 H40C 109.5 . . ?
H40B C40 H40C 109.5 . . ?
C42 C41 C35 109.10(11) . . ?
C42 C41 C44 109.00(12) . . ?
C43 C41 C35 112.11(11) . . ?
C43 C41 C42 108.79(12) . . ?
C43 C41 C44 107.51(12) . . ?
C44 C41 C35 110.27(11) . . ?
C41 C42 H42A 109.5 . . ?
C41 C42 H42B 109.5 . . ?
C41 C42 H42C 109.5 . . ?
H42A C42 H42B 109.5 . . ?
H42A C42 H42C 109.5 . . ?
H42B C42 H42C 109.5 . . ?
C41 C43 H43A 109.5 . . ?
C41 C43 H43B 109.5 . . ?
C41 C43 H43C 109.5 . . ?
H43A C43 H43B 109.5 . . ?
H43A C43 H43C 109.5 . . ?
H43B C43 H43C 109.5 . . ?
C41 C44 H44A 109.5 . . ?
C41 C44 H44B 109.5 . . ?
C41 C44 H44C 109.5 . . ?
H44A C44 H44B 109.5 . . ?
H44A C44 H44C 109.5 . . ?
H44B C44 H44C 109.5 . . ?
C4_1 O1_1 C1_1 104.0(4) . . ?
O1_1 C1_1 H1A_1 110.0 . . ?
O1_1 C1_1 H1B_1 110.0 . . ?
O1_1 C1_1 C2_1 108.6(6) . . ?
H1A_1 C1_1 H1B_1 108.3 . . ?
C2_1 C1_1 H1A_1 110.0 . . ?
C2_1 C1_1 H1B_1 110.0 . . ?
C1_1 C2_1 H2A_1 111.1 . . ?
C1_1 C2_1 H2B_1 111.1 . . ?
C1_1 C2_1 C3_1 103.4(5) . . ?
H2A_1 C2_1 H2B_1 109.1 . . ?
C3_1 C2_1 H2A_1 111.1 . . ?
C3_1 C2_1 H2B_1 111.1 . . ?
C2_1 C3_1 H3A_1 112.2 . . ?
C2_1 C3_1 H3B_1 112.2 . . ?
H3A_1 C3_1 H3B_1 109.8 . . ?
C4_1 C3_1 C2_1 97.7(5) . . ?
C4_1 C3_1 H3A_1 112.2 . . ?
C4_1 C3_1 H3B_1 112.2 . . ?
O1_1 C4_1 C3_1 109.6(5) . . ?
O1_1 C4_1 H4A_1 109.8 . . ?
O1_1 C4_1 H4B_1 109.8 . . ?
C3_1 C4_1 H4A_1 109.8 . . ?
C3_1 C4_1 H4B_1 109.8 . . ?
H4A_1 C4_1 H4B_1 108.2 . . ?

loop_
_geom_bond_atom_site_label_1
_geom_bond_atom_site_label_2
_geom_bond_distance
_geom_bond_site_symmetry_2
_geom_bond_publ_flag
Fe1 O1 2.1266(9) . ?
Fe1 O2 1.8823(8) . ?
Fe1 O3 1.8944(9) . ?
Fe1 C23 2.4982(12) . ?
Fe1 C24 2.4812(12) . ?
O1 C1 1.4535(15) . ?
O1 C4 1.4595(15) . ?
O2 C5 1.3419(14) . ?
O3 C32 1.3492(14) . ?
C1 H1A 0.9900 . ?
C1 H1B 0.9900 . ?
C1 C2 1.5107(18) . ?
C2 H2A 0.9900 . ?
C2 H2B 0.9900 . ?
C2 C3 1.5223(19) . ?
C3 H3A 0.9900 . ?
C3 H3B 0.9900 . ?
C3 C4 1.5196(19) . ?
C4 H4A 0.9900 . ?
C4 H4B 0.9900 . ?
C5 C6 1.4169(16) . ?
C5 C10 1.4214(17) . ?
C6 C7 1.3992(16) . ?
C6 C11 1.5389(17) . ?
C7 H7 0.9500 . ?
C7 C8 1.3889(17) . ?
C8 C9 1.3943(17) . ?
C8 C15 1.5348(16) . ?
C9 H9 0.9500 . ?
C9 C10 1.3918(16) . ?
C10 C19 1.5436(16) . ?
C11 C12 1.5412(18) . ?
C11 C13 1.5384(17) . ?
C11 C14 1.5351(17) . ?
C12 H12A 0.9800 . ?
C12 H12B 0.9800 . ?
C12 H12C 0.9800 . ?
C13 H13A 0.9800 . ?
C13 H13B 0.9800 . ?
C13 H13C 0.9800 . ?
C14 H14A 0.9800 . ?
C14 H14B 0.9800 . ?
C14 H14C 0.9800 . ?
C15 C16 1.5313(18) . ?
C15 C17 1.533(2) . ?
C15 C18 1.529(2) . ?
C16 H16A 0.9800 . ?
C16 H16B 0.9800 . ?
C16 H16C 0.9800 . ?
C17 H17A 0.9800 . ?
C17 H17B 0.9800 . ?
C17 H17C 0.9800 . ?
C18 H18A 0.9800 . ?
C18 H18B 0.9800 . ?
C18 H18C 0.9800 . ?
C19 C20 1.5401(17) . ?
C19 C21 1.5409(17) . ?
C19 C22 1.5316(16) . ?
C20 H20A 0.9800 . ?
C20 H20B 0.9800 . ?
C20 H20C 0.9800 . ?
C21 H21A 0.9800 . ?
C21 H21B 0.9800 . ?
C21 H21C 0.9800 . ?
C22 C23 1.4000(16) . ?
C22 C27 1.4001(16) . ?
C23 H23 0.9500 . ?
C23 C24 1.4036(16) . ?
C24 H24 0.9500 . ?
C24 C25 1.3998(16) . ?
C25 C26 1.4009(16) . ?
C25 C28 1.5291(16) . ?
C26 H26 0.9500 . ?
C26 C27 1.3884(17) . ?
C27 H27 0.9500 . ?
C28 C29 1.5381(16) . ?
C28 C30 1.5390(16) . ?
C28 C31 1.5388(16) . ?
C29 H29A 0.9800 . ?
C29 H29B 0.9800 . ?
C29 H29C 0.9800 . ?
C30 H30A 0.9800 . ?
C30 H30B 0.9800 . ?
C30 H30C 0.9800 . ?
C31 C32 1.4216(16) . ?
C31 C36 1.3921(16) . ?
C32 C33 1.4130(17) . ?
C33 C34 1.3991(17) . ?
C33 C37 1.5389(17) . ?
C34 H34 0.9500 . ?
C34 C35 1.3917(18) . ?
C35 C36 1.3992(17) . ?
C35 C41 1.5349(17) . ?
C36 H36 0.9500 . ?
C37 C38 1.5400(18) . ?
C37 C39 1.5362(18) . ?
C37 C40 1.5365(18) . ?
C38 H38A 0.9800 . ?
C38 H38B 0.9800 . ?
C38 H38C 0.9800 . ?
C39 H39A 0.9800 . ?
C39 H39B 0.9800 . ?
C39 H39C 0.9800 . ?
C40 H40A 0.9800 . ?
C40 H40B 0.9800 . ?
C40 H40C 0.9800 . ?
C41 C42 1.5315(19) . ?
C41 C43 1.5286(19) . ?
C41 C44 1.534(2) . ?
C42 H42A 0.9800 . ?
C42 H42B 0.9800 . ?
C42 H42C 0.9800 . ?
C43 H43A 0.9800 . ?
C43 H43B 0.9800 . ?
C43 H43C 0.9800 . ?
C44 H44A 0.9800 . ?
C44 H44B 0.9800 . ?
C44 H44C 0.9800 . ?
O1_1 C1_1 1.431(8) . ?
O1_1 C4_1 1.423(4) . ?
C1_1 H1A_1 0.9900 . ?
C1_1 H1B_1 0.9900 . ?
C1_1 C2_1 1.482(9) . ?
C2_1 H2A_1 0.9900 . ?
C2_1 H2B_1 0.9900 . ?
C2_1 C3_1 1.503(8) . ?
C3_1 H3A_1 0.9900 . ?
C3_1 H3B_1 0.9900 . ?
C3_1 C4_1 1.485(8) . ?
C4_1 H4A_1 0.9900 . ?
C4_1 H4B_1 0.9900 . ?

loop_
_geom_torsion_atom_site_label_1
_geom_torsion_atom_site_label_2
_geom_torsion_atom_site_label_3
_geom_torsion_atom_site_label_4
_geom_torsion
_geom_torsion_site_symmetry_1
_geom_torsion_site_symmetry_2
_geom_torsion_site_symmetry_3
_geom_torsion_site_symmetry_4
_geom_torsion_publ_flag
Fe1 O1 C1 C2 151.92(9) . . . . ?
Fe1 O1 C4 C3 -176.21(9) . . . . ?
Fe1 O2 C5 C6 -103.78(12) . . . . ?
Fe1 O2 C5 C10 77.70(14) . . . . ?
Fe1 O3 C32 C31 75.43(12) . . . . ?
Fe1 O3 C32 C33 -106.44(11) . . . . ?
Fe1 C23 C24 C25 -75.55(10) . . . . ?
Fe1 C24 C25 C26 -76.91(10) . . . . ?
Fe1 C24 C25 C28 102.49(10) . . . . ?
O1 Fe1 O2 C5 -170.27(11) . . . . ?
O1 Fe1 O3 C32 35.78(9) . . . . ?
O1 C1 C2 C3 36.12(14) . . . . ?
O2 Fe1 O3 C32 154.91(8) . . . . ?
O2 C5 C6 C7 179.99(10) . . . . ?
O2 C5 C6 C11 0.80(17) . . . . ?
O2 C5 C10 C9 179.82(10) . . . . ?
O2 C5 C10 C19 0.22(16) . . . . ?
O3 Fe1 O2 C5 67.16(12) . . . . ?
O3 C32 C33 C34 170.73(11) . . . . ?
O3 C32 C33 C37 -11.00(17) . . . . ?
C1 O1 C4 C3 -2.72(15) . . . . ?
C1 C2 C3 C4 -37.44(14) . . . . ?
C2 C3 C4 O1 25.28(15) . . . . ?
C4 O1 C1 C2 -21.23(14) . . . . ?
C5 C6 C7 C8 0.33(18) . . . . ?
C5 C6 C11 C12 -57.23(15) . . . . ?
C5 C6 C11 C13 65.01(14) . . . . ?
C5 C6 C11 C14 -176.33(11) . . . . ?
C5 C10 C19 C20 67.44(13) . . . . ?
C5 C10 C19 C21 -173.05(10) . . . . ?
C5 C10 C19 C22 -55.22(14) . . . . ?
C6 C5 C10 C9 1.28(17) . . . . ?
C6 C5 C10 C19 -178.33(10) . . . . ?
C6 C7 C8 C9 1.02(18) . . . . ?
C6 C7 C8 C15 178.35(11) . . . . ?
C7 C6 C11 C12 123.60(12) . . . . ?
C7 C6 C11 C13 -114.15(12) . . . . ?
C7 C6 C11 C14 4.50(16) . . . . ?
C7 C8 C9 C10 -1.24(17) . . . . ?
C7 C8 C15 C16 17.85(17) . . . . ?
C7 C8 C15 C17 -101.89(14) . . . . ?
C7 C8 C15 C18 138.10(14) . . . . ?
C8 C9 C10 C5 0.12(18) . . . . ?
C8 C9 C10 C19 179.72(11) . . . . ?
C9 C8 C15 C16 -164.90(12) . . . . ?
C9 C8 C15 C17 75.36(15) . . . . ?
C9 C8 C15 C18 -44.65(17) . . . . ?
C9 C10 C19 C20 -112.16(12) . . . . ?
C9 C10 C19 C21 7.35(15) . . . . ?
C9 C10 C19 C22 125.18(12) . . . . ?
C10 C5 C6 C7 -1.48(17) . . . . ?
C10 C5 C6 C11 179.33(10) . . . . ?
C10 C19 C22 C23 124.60(12) . . . . ?
C10 C19 C22 C27 -53.06(14) . . . . ?
C11 C6 C7 C8 179.52(11) . . . . ?
C15 C8 C9 C10 -178.64(11) . . . . ?
C19 C22 C23 Fe1 -101.88(11) . . . . ?
C19 C22 C23 C24 -169.93(11) . . . . ?
C19 C22 C27 C26 169.98(11) . . . . ?
C20 C19 C22 C23 4.16(16) . . . . ?
C20 C19 C22 C27 -173.50(11) . . . . ?
C21 C19 C22 C23 -113.74(12) . . . . ?
C21 C19 C22 C27 68.60(13) . . . . ?
C22 C23 C24 Fe1 75.57(10) . . . . ?
C22 C23 C24 C25 0.02(18) . . . . ?
C23 Fe1 O2 C5 -81.51(11) . . . . ?
C23 Fe1 O3 C32 -64.70(10) . . . . ?
C23 C22 C27 C26 -7.83(17) . . . . ?
C23 C24 C25 C26 -7.83(17) . . . . ?
C23 C24 C25 C28 171.57(11) . . . . ?
C24 Fe1 O2 C5 -76.65(11) . . . . ?
C24 Fe1 O3 C32 -54.69(9) . . . . ?
C24 C25 C26 C27 7.82(17) . . . . ?
C24 C25 C28 C29 -161.66(11) . . . . ?
C24 C25 C28 C30 80.20(13) . . . . ?
C24 C25 C28 C31 -43.90(14) . . . . ?
C25 C26 C27 C22 -0.02(18) . . . . ?
C25 C28 C31 C32 -58.72(14) . . . . ?
C25 C28 C31 C36 128.39(12) . . . . ?
C26 C25 C28 C29 17.70(16) . . . . ?
C26 C25 C28 C30 -100.44(13) . . . . ?
C26 C25 C28 C31 135.46(11) . . . . ?
C27 C22 C23 Fe1 75.81(10) . . . . ?
C27 C22 C23 C24 7.76(17) . . . . ?
C28 C25 C26 C27 -171.56(11) . . . . ?
C28 C31 C32 O3 16.91(16) . . . . ?
C28 C31 C32 C33 -161.24(11) . . . . ?
C28 C31 C36 C35 168.93(11) . . . . ?
C29 C28 C31 C32 62.48(13) . . . . ?
C29 C28 C31 C36 -110.41(12) . . . . ?
C30 C28 C31 C32 -179.46(10) . . . . ?
C30 C28 C31 C36 7.65(16) . . . . ?
C31 C32 C33 C34 -11.13(17) . . . . ?
C31 C32 C33 C37 167.14(11) . . . . ?
C32 C31 C36 C35 -3.93(18) . . . . ?
C32 C33 C34 C35 2.50(19) . . . . ?
C32 C33 C37 C38 -51.37(15) . . . . ?
C32 C33 C37 C39 70.23(15) . . . . ?
C32 C33 C37 C40 -170.21(12) . . . . ?
C33 C34 C35 C36 5.29(19) . . . . ?
C33 C34 C35 C41 -175.40(12) . . . . ?
C34 C33 C37 C38 126.85(13) . . . . ?
C34 C33 C37 C39 -111.55(13) . . . . ?
C34 C33 C37 C40 8.01(17) . . . . ?
C34 C35 C36 C31 -4.53(18) . . . . ?
C34 C35 C41 C42 116.55(14) . . . . ?
C34 C35 C41 C43 -4.02(18) . . . . ?
C34 C35 C41 C44 -123.76(14) . . . . ?
C36 C31 C32 O3 -169.95(11) . . . . ?
C36 C31 C32 C33 11.90(17) . . . . ?
C36 C35 C41 C42 -64.17(16) . . . . ?
C36 C35 C41 C43 175.26(13) . . . . ?
C36 C35 C41 C44 55.52(16) . . . . ?
C37 C33 C34 C35 -175.77(12) . . . . ?
C41 C35 C36 C31 176.15(11) . . . . ?
O1_1 C1_1 C2_1 C3_1 26.1(12) . . . . ?
C1_1 O1_1 C4_1 C3_1 -24.5(5) . . . . ?
C1_1 C2_1 C3_1 C4_1 -37.6(11) . . . . ?
C2_1 C3_1 C4_1 O1_1 39.3(8) . . . . ?
C4_1 O1_1 C1_1 C2_1 -1.7(8) . . . . ?
